data_7237045
loop_
_publ_author_name
'Li, Hongdao'
'Sun, Zan'
'Sun, Juan'
'Xi, Lu'
'Guo, Jianni'
'Sun, Guifang'
'Xie, Jing'
'Ma, Yue'
'Li, Licun'

_publ_section_title
;
 Single-molecule magnet behavior in a CuII-decorated {DyIII2} complex with
 nitronyl nitroxide biradicals
;
_journal_issue 8
_journal_name_full 'Journal of Materials Chemistry C'
_journal_page_first 2060
_journal_paper_doi 10.1039/C7TC05377K
_journal_volume 6
_journal_year 2018
_chemical_formula_moiety 'C100 H72 Cu2 F60 Ho2 N10 O30'
_chemical_formula_sum 'C100 H72 Cu2 F60 Ho2 N10 O30'
_chemical_formula_weight 3490.64
_space_group_crystal_system triclinic
_space_group_IT_number 2
_space_group_name_Hall '-P 1'
_space_group_name_H-M_alt 'P -1'
_atom_sites_solution_hydrogens geom
_audit_block_doi 10.5517/ccdc.csd.cc1q8f9q
_audit_creation_method SHELXL-2014/7
_audit_update_record
;
2017-11-22 deposited with the CCDC.
2018-01-24 downloaded from the CCDC.
;
_cell_angle_alpha 67.586(5)
_cell_angle_beta 87.787(6)
_cell_angle_gamma 65.763(5)
_cell_formula_units_Z 1
_cell_length_a 15.2840(11)
_cell_length_b 15.4481(6)
_cell_length_c 16.3334(11)
_cell_measurement_reflns_used 11019
_cell_measurement_temperature 113(2)
_cell_measurement_theta_max 27.5
_cell_measurement_theta_min 3.1
_cell_volume 3218.9(4)
_computing_cell_refinement 'Bruker XSCANS'
_computing_data_collection 'CrystalClear (Rigaku Inc., 2008)'
_computing_data_reduction 'Bruker SHELXTL'
_computing_molecular_graphics SHELXL-2014/7
_computing_publication_material SHELXL-2014/7
_computing_structure_refinement 'SHELXL-2014/7 (Sheldrick, 2014)'
_computing_structure_solution 'SHELXL-2014/7 (Sheldrick, 2014)'
_diffrn_ambient_temperature 113(2)
_diffrn_measured_fraction_theta_full 0.989
_diffrn_measured_fraction_theta_max 0.972
_diffrn_measurement_device_type 'CCD area detector'
_diffrn_radiation_type MoK\a
_diffrn_radiation_wavelength 0.71073
_diffrn_reflns_av_R_equivalents 0.0426
_diffrn_reflns_av_unetI/netI 0.0372
_diffrn_reflns_Laue_measured_fraction_full 0.989
_diffrn_reflns_Laue_measured_fraction_max 0.972
_diffrn_reflns_limit_h_max 19
_diffrn_reflns_limit_h_min -19
_diffrn_reflns_limit_k_max 20
_diffrn_reflns_limit_k_min -20
_diffrn_reflns_limit_l_max 21
_diffrn_reflns_limit_l_min -21
_diffrn_reflns_number 42095
_diffrn_reflns_point_group_measured_fraction_full 0.989
_diffrn_reflns_point_group_measured_fraction_max 0.972
_diffrn_reflns_theta_full 25.242
_diffrn_reflns_theta_max 27.694
_diffrn_reflns_theta_min 3.074
_exptl_absorpt_coefficient_mu 1.703
_exptl_absorpt_correction_T_max 0.749
_exptl_absorpt_correction_T_min 0.718
_exptl_absorpt_correction_type multi-scan
_exptl_absorpt_process_details CrystalClear
_exptl_crystal_colour red
_exptl_crystal_density_diffrn 1.801
_exptl_crystal_description Prism
_exptl_crystal_F_000 1714
_exptl_crystal_size_max 0.20
_exptl_crystal_size_mid 0.18
_exptl_crystal_size_min 0.17
_refine_diff_density_max 1.954
_refine_diff_density_min -1.530
_refine_diff_density_rms 0.163
_refine_ls_extinction_method none
_refine_ls_goodness_of_fit_ref 1.030
_refine_ls_hydrogen_treatment constr
_refine_ls_matrix_type full
_refine_ls_number_parameters 1026
_refine_ls_number_reflns 14643
_refine_ls_number_restraints 134
_refine_ls_restrained_S_all 1.049
_refine_ls_R_factor_all 0.0603
_refine_ls_R_factor_gt 0.0561
_refine_ls_shift/su_max 0.001
_refine_ls_shift/su_mean 0.000
_refine_ls_structure_factor_coef Fsqd
_refine_ls_weighting_details 'w=1/[\s^2^(Fo^2^)+(0.1000P)^2^+13.0000P] where P=(Fo^2^+2Fc^2^)/3'
_refine_ls_weighting_scheme calc
_refine_ls_wR_factor_gt 0.1606
_refine_ls_wR_factor_ref 0.1636
_reflns_Friedel_coverage 0.000
_reflns_number_gt 13148
_reflns_number_total 15068
_reflns_threshold_expression 'I > 2\s(I)'
_cod_data_source_file c7tc05377k2.cif
_cod_data_source_block 5Ho
_cod_depositor_comments
;
The following automatic conversions were performed:

data item '_exptl_absorpt_correction_type' value 'Multi-scan' was
changed to 'multi-scan' in accordance with the
/home/saulius/struct/COD-crude-data/automatic-downloads/DataCite-retrospective/RSC/depositions/lib/dictionaries/cif_core.dic
dictionary named 'cif_core.dic' version 2.4.2 last updated on
2011-04-26.

Automatic conversion script
Id: cif_fix_values 6909 2019-04-08 15:41:33Z antanas 
;
_cod_database_code 7237045
_shelx_shelxl_version_number 2014/7
_shelx_space_group_comment
;
The symmetry employed for this shelxl refinement is uniquely defined
by the following loop, which should always be used as a source of
symmetry information in preference to the above space-group names.
They are only intended as comments.
;

loop_
_space_group_symop_operation_xyz
'x, y, z'
'-x, -y, -z'

loop_
_atom_site_label
_atom_site_type_symbol
_atom_site_fract_x
_atom_site_fract_y
_atom_site_fract_z
_atom_site_U_iso_or_equiv
_atom_site_adp_type
_atom_site_occupancy
_atom_site_site_symmetry_order
_atom_site_calc_flag
_atom_site_refinement_flags_posn
_atom_site_refinement_flags_adp
_atom_site_refinement_flags_occupancy
_atom_site_disorder_assembly
_atom_site_disorder_group
Ho1 Ho 0.89189(2) -0.00991(2) 0.45104(2) 0.02406(8) Uani 1 1 d . . . . .
Cu1 Cu 0.67477(4) 0.69872(5) 0.20043(4) 0.02431(13) Uani 1 1 d . . . . .
F30 F 0.5075(4) 0.9461(4) -0.0528(3) 0.0864(18) Uani 1 1 d . . . . .
F12 F 0.5446(5) 0.3273(7) 0.4494(6) 0.152(4) Uani 1 1 d . . . . .
F18 F 0.8195(4) 0.2339(4) 0.1312(4) 0.0834(16) Uani 1 1 d . . . . .
F3 F 0.8854(4) -0.3368(4) 0.4797(4) 0.0718(13) Uani 1 1 d . . . . .
F1 F 1.0228(5) -0.4107(4) 0.4440(4) 0.0811(17) Uani 1 1 d . . . . .
F10 F 0.5882(5) 0.3094(6) 0.3353(5) 0.126(3) Uani 1 1 d . U . . .
F2 F 1.0101(3) -0.4039(3) 0.5724(3) 0.0571(10) Uani 1 1 d . . . . .
F19 F 0.7707(4) 0.4392(4) 0.4759(3) 0.0728(14) Uani 1 1 d . . . . .
F21 F 0.7330(6) 0.5701(5) 0.5077(3) 0.099(2) Uani 1 1 d . . . . .
F7 F 0.6547(5) -0.0813(6) 0.6718(5) 0.116(3) Uani 1 1 d . . . . .
F17 F 0.6875(5) 0.2333(5) 0.0996(4) 0.107(2) Uani 1 1 d . . . . .
F25 F 0.6824(6) 0.4040(4) 0.1607(4) 0.115(3) Uani 1 1 d D . . . .
F11B F 0.6644(13) 0.3624(11) 0.3826(12) 0.081(5) Uani 0.5 1 d D U P A 2
F27 F 0.6487(5) 0.4818(5) 0.0204(4) 0.0935(18) Uani 1 1 d D . . . .
F28 F 0.6345(4) 0.8846(3) -0.1086(3) 0.0665(12) Uani 1 1 d . . . . .
F4 F 1.1569(4) -0.2038(4) 0.2507(4) 0.0706(14) Uani 1 1 d . . . . .
F5 F 1.1744(4) -0.0888(5) 0.2815(4) 0.0862(18) Uani 1 1 d . . . . .
F29 F 0.5131(4) 0.8556(4) -0.1266(3) 0.0808(16) Uani 1 1 d . . . . .
F8 F 0.7657(3) -0.0819(5) 0.7453(3) 0.0878(18) Uani 1 1 d . . . . .
F16 F 0.8247(6) 0.1075(5) 0.1087(4) 0.106(2) Uani 1 1 d . . . . .
F9 F 0.6238(6) 0.0356(7) 0.7031(5) 0.136(3) Uani 1 1 d . . . . .
F6 F 1.0529(5) -0.0515(6) 0.1974(4) 0.110(2) Uani 1 1 d . . . . .
O11 O 0.6473(2) 0.7808(3) 0.0742(2) 0.0281(7) Uani 1 1 d . . . . .
O13 O 0.9081(3) 0.7986(3) -0.0659(2) 0.0318(8) Uani 1 1 d . . . . .
O8 O 0.7066(3) 0.6192(3) 0.3270(2) 0.0384(9) Uani 1 1 d . . . . .
O14 O 0.6986(4) 0.7095(4) -0.1668(3) 0.0681(17) Uani 1 1 d . . . . .
O12 O 0.8042(2) 0.6899(2) 0.20744(19) 0.0198(6) Uani 1 1 d . . . . .
O4 O 0.7682(3) 0.1525(3) 0.4323(3) 0.0390(9) Uani 1 1 d . . . . .
O9 O 0.5368(3) 0.7362(3) 0.2052(3) 0.0339(8) Uani 1 1 d . . . . .
O15 O 0.9276(3) 0.3770(3) -0.1002(2) 0.0313(8) Uani 1 1 d . . . . .
O3 O 0.8127(3) -0.0309(4) 0.5779(3) 0.0397(9) Uani 1 1 d . . . . .
O7 O 0.9761(2) 0.0936(2) 0.4339(2) 0.0209(6) Uani 1 1 d . . . . .
O2 O 1.0211(3) -0.0695(3) 0.3730(2) 0.0311(7) Uani 1 1 d . . . . .
O1 O 0.9336(3) -0.1867(3) 0.4851(2) 0.0320(8) Uani 1 1 d . . . . .
O6 O 0.8446(3) 0.0840(3) 0.2951(2) 0.0359(8) Uani 1 1 d . . . . .
O10 O 0.6820(3) 0.5672(3) 0.1706(3) 0.0347(8) Uani 1 1 d . . . . .
O5 O 0.7529(3) -0.0232(4) 0.4139(3) 0.0425(9) Uani 1 1 d . U . . .
N1 N 0.9243(3) 0.3551(3) 0.2106(2) 0.0173(7) Uani 1 1 d . . . . .
N3 N 0.8779(3) 0.7971(3) 0.0075(2) 0.0201(7) Uani 1 1 d . . . . .
N5 N 0.8584(3) 0.4653(3) -0.1401(3) 0.0267(8) Uani 1 1 d . . . . .
N2 N 0.8307(3) 0.7457(3) 0.1377(2) 0.0170(6) Uani 1 1 d . . . . .
N4 N 0.7515(4) 0.6243(4) -0.1734(3) 0.0459(14) Uani 1 1 d . . . . .
C34 C 0.8485(3) 0.6284(3) -0.0214(3) 0.0186(8) Uani 1 1 d . . . . .
H34 H 0.8297 0.6896 -0.0724 0.022 Uiso 1 1 calc R U . . .
C18 C 0.9602(3) 0.1773(3) 0.3620(3) 0.0199(8) Uani 1 1 d . . . . .
C32 C 0.8990(3) 0.5342(3) 0.1383(3) 0.0172(7) Uani 1 1 d . . . . .
H32 H 0.9144 0.5323 0.1937 0.021 Uiso 1 1 calc R U . . .
C21 C 0.7014(5) 0.5239(6) 0.4733(4) 0.0597(18) Uani 1 1 d D U . . .
C35 C 0.8542(3) 0.5390(3) -0.0274(3) 0.0186(8) Uani 1 1 d . . . . .
C1 C 0.9749(5) -0.3514(5) 0.4876(4) 0.0465(15) Uani 1 1 d . . . . .
C36 C 0.8829(3) 0.4463(3) 0.0494(3) 0.0185(8) Uani 1 1 d . . . . .
H36 H 0.8880 0.3859 0.0456 0.022 Uiso 1 1 calc R U . . .
C17 C 0.8946(3) 0.2753(3) 0.3580(3) 0.0233(9) Uani 1 1 d . . . . .
H17 H 0.8628 0.2809 0.4067 0.028 Uiso 1 1 calc R U . . .
C14 C 0.7727(6) 0.1129(6) 0.2443(5) 0.0560(17) Uani 1 1 d . . . . .
C44 C 0.8224(3) 0.5431(3) -0.1124(3) 0.0241(9) Uani 1 1 d . . . . .
C41 C 0.9481(7) 0.9018(7) 0.0308(6) 0.066(2) Uani 1 1 d . . . . .
H41A H 0.9984 0.8415 0.0750 0.099 Uiso 1 1 calc R U . . .
H41B H 0.9364 0.9613 0.0431 0.099 Uiso 1 1 calc R U . . .
H41C H 0.9679 0.9122 -0.0274 0.099 Uiso 1 1 calc R U . . .
C4 C 1.0578(4) -0.1441(4) 0.3528(4) 0.0325(10) Uani 1 1 d . . . . .
C42 C 0.7273(5) 0.9128(4) 0.1422(5) 0.0474(16) Uani 1 1 d . . . . .
H42A H 0.6803 0.9242 0.0974 0.071 Uiso 1 1 calc R U . . .
H42B H 0.7243 0.9782 0.1365 0.071 Uiso 1 1 calc R U . . .
H42C H 0.7137 0.8785 0.2005 0.071 Uiso 1 1 calc R U . . .
C22 C 0.6486(4) 0.5962(4) 0.3777(4) 0.0372(12) Uani 1 1 d . . . . .
C40 C 0.7741(6) 0.9784(6) -0.0348(5) 0.0546(15) Uani 1 1 d . U . . .
H40A H 0.7918 0.9889 -0.0937 0.082 Uiso 1 1 calc R U . . .
H40B H 0.7611 1.0390 -0.0238 0.082 Uiso 1 1 calc R U . . .
H40C H 0.7171 0.9660 -0.0304 0.082 Uiso 1 1 calc R U . . .
C28 C 0.5938(4) 0.6817(5) 0.0262(4) 0.0403(13) Uani 1 1 d . . . . .
H28 H 0.5568 0.6858 -0.0202 0.048 Uiso 1 1 calc R U . . .
C27 C 0.6355(4) 0.5877(5) 0.1009(4) 0.0391(12) Uani 1 1 d . . . . .
C20 C 0.9878(3) 0.2618(3) 0.2131(3) 0.0223(8) Uani 1 1 d . . . . .
H20 H 1.0194 0.2580 0.1639 0.027 Uiso 1 1 calc R U . . .
C10 C 0.6212(5) 0.2957(6) 0.4113(7) 0.069(2) Uani 1 1 d D U . . .
C15 C 0.7755(8) 0.1747(6) 0.1446(5) 0.075(3) Uani 1 1 d . . . . .
C6 C 0.6981(6) -0.0312(8) 0.6786(5) 0.066(2) Uani 1 1 d . . . . .
C33 C 0.8712(3) 0.6257(3) 0.0612(3) 0.0159(7) Uani 1 1 d . . . . .
C37 C 0.8612(3) 0.7203(3) 0.0690(3) 0.0172(7) Uani 1 1 d . . . . .
C16 C 0.8778(3) 0.3621(3) 0.2825(3) 0.0235(9) Uani 1 1 d . . . . .
H16 H 0.8342 0.4266 0.2800 0.028 Uiso 1 1 calc R U . . .
C13 C 0.6934(6) 0.0910(8) 0.2632(6) 0.070(2) Uani 1 1 d . . . . .
H13 H 0.6405 0.1224 0.2191 0.084 Uiso 1 1 calc R U . . .
C38 C 0.8284(3) 0.8455(3) 0.1298(3) 0.0225(8) Uani 1 1 d . . . . .
C19 C 1.0059(3) 0.1731(3) 0.2870(3) 0.0236(9) Uani 1 1 d . . . . .
H19 H 1.0489 0.1094 0.2874 0.028 Uiso 1 1 calc R U . . .
C2 C 0.9855(4) -0.2485(4) 0.4520(4) 0.0333(11) Uani 1 1 d . . . . .
C3 C 1.0461(4) -0.2360(4) 0.3894(4) 0.0356(11) Uani 1 1 d . . . . .
H3 H 1.0800 -0.2892 0.3708 0.043 Uiso 1 1 calc R U . . .
C39 C 0.8560(4) 0.8864(4) 0.0334(3) 0.0312(9) Uani 1 1 d . U . . .
C29 C 0.6047(4) 0.7676(4) 0.0184(3) 0.0326(11) Uani 1 1 d . . . . .
C43 C 0.9014(6) 0.8208(6) 0.2040(4) 0.0547(19) Uani 1 1 d . . . . .
H43A H 0.8850 0.7857 0.2605 0.082 Uiso 1 1 calc R U . . .
H43B H 0.9011 0.8839 0.2019 0.082 Uiso 1 1 calc R U . . .
H43C H 0.9648 0.7770 0.1969 0.082 Uiso 1 1 calc R U . . .
C30 C 0.5645(5) 0.8639(5) -0.0685(4) 0.0497(16) Uani 1 1 d . . . . .
C31 C 0.9033(3) 0.4472(3) 0.1305(3) 0.0171(7) Uani 1 1 d . . . . .
C24 C 0.5041(4) 0.6939(5) 0.2729(4) 0.0427(13) Uani 1 1 d . U . . .
C26 C 0.6251(4) 0.5006(4) 0.0962(3) 0.0737(19) Uani 1 1 d D U . . .
C5 C 1.1181(6) -0.1291(6) 0.2767(6) 0.0549(18) Uani 1 1 d . . . . .
C7 C 0.7310(5) 0.0237(7) 0.5927(5) 0.0561(18) Uani 1 1 d . . . . .
C23 C 0.5525(4) 0.6266(5) 0.3582(4) 0.0454(14) Uani 1 1 d . . . . .
H23 H 0.5187 0.6018 0.4028 0.054 Uiso 1 1 calc R U . . .
C9 C 0.6925(5) 0.1828(6) 0.4652(5) 0.0549(17) Uani 1 1 d . . . . .
C8 C 0.6675(5) 0.1245(7) 0.5419(5) 0.062(2) Uani 1 1 d . . . . .
H8 H 0.6073 0.1537 0.5592 0.075 Uiso 1 1 calc R U . . .
C12 C 0.6920(5) 0.0210(7) 0.3495(5) 0.064(2) Uani 1 1 d D U . . .
F20 F 0.6391(3) 0.4947(4) 0.5285(3) 0.0727(12) Uani 1 1 d D U . . .
C45 C 0.8055(4) 0.4962(4) -0.2289(4) 0.0380(11) Uani 1 1 d . U . . .
C46B C 0.7150(10) 0.5880(11) -0.2384(9) 0.044(3) Uani 0.504(19) 1 d . U P B 1
C48A C 0.8164(15) 0.6665(11) -0.3200(8) 0.068(3) Uani 0.5 1 d . U P B 2
H48A H 0.7987 0.7332 -0.3187 0.103 Uiso 0.5 1 calc R U P B 2
H48B H 0.8040 0.6748 -0.3803 0.103 Uiso 0.5 1 calc R U P B 2
H48C H 0.8841 0.6239 -0.2980 0.103 Uiso 0.5 1 calc R U P B 2
C49A C 0.8794(11) 0.5230(13) -0.2937(9) 0.048(4) Uani 0.46(2) 1 d . U P B 1
H49A H 0.8804 0.5855 -0.2958 0.072 Uiso 0.46(2) 1 calc R U P B 1
H49B H 0.8593 0.5325 -0.3526 0.072 Uiso 0.46(2) 1 calc R U P B 1
H49C H 0.9431 0.4672 -0.2717 0.072 Uiso 0.46(2) 1 calc R U P B 1
C47 C 0.6657(8) 0.6769(6) -0.3171(6) 0.087(3) Uani 1 1 d . U . . .
H47A H 0.6090 0.7241 -0.3036 0.131 Uiso 0.504(19) 1 calc R U P B 1
H47B H 0.7077 0.7100 -0.3412 0.131 Uiso 0.504(19) 1 calc R U P B 1
H47C H 0.6470 0.6572 -0.3603 0.131 Uiso 0.504(19) 1 calc R U P B 1
H47D H 0.6713 0.6704 -0.3735 0.131 Uiso 0.496(19) 1 calc R U P B 2
H47E H 0.6192 0.6532 -0.2880 0.131 Uiso 0.496(19) 1 calc R U P B 2
H47F H 0.6450 0.7482 -0.3271 0.131 Uiso 0.496(19) 1 calc R U P B 2
C48B C 0.6295(11) 0.5594(18) -0.2036(14) 0.081(4) Uani 0.5 1 d . U P B 1
H48D H 0.6529 0.4991 -0.1483 0.122 Uiso 0.5 1 calc R U P B 1
H48E H 0.6035 0.5454 -0.2471 0.122 Uiso 0.5 1 calc R U P B 1
H48F H 0.5798 0.6163 -0.1940 0.122 Uiso 0.5 1 calc R U P B 1
C46A C 0.7577(12) 0.6158(10) -0.2619(8) 0.044(2) Uani 0.496(19) 1 d . U P B 2
C50A C 0.7981(11) 0.4077(10) -0.2419(9) 0.044(4) Uani 0.478(19) 1 d . . P B 1
H50A H 0.8620 0.3555 -0.2374 0.066 Uiso 0.478(19) 1 calc R U P B 1
H50B H 0.7632 0.4328 -0.2999 0.066 Uiso 0.478(19) 1 calc R U P B 1
H50C H 0.7645 0.3784 -0.1967 0.066 Uiso 0.478(19) 1 calc R U P B 1
C50B C 0.7316(11) 0.4504(13) -0.1988(12) 0.068(5) Uani 0.522(19) 1 d . U P B 2
H50D H 0.7640 0.3763 -0.1775 0.102 Uiso 0.522(19) 1 calc R U P B 2
H50E H 0.6829 0.4772 -0.2485 0.102 Uiso 0.522(19) 1 calc R U P B 2
H50F H 0.7016 0.4693 -0.1517 0.102 Uiso 0.522(19) 1 calc R U P B 2
C49B C 0.8675(12) 0.4535(13) -0.2864(9) 0.072(7) Uani 0.54(2) 1 d . . P B 2
H49D H 0.9238 0.4669 -0.2888 0.108 Uiso 0.54(2) 1 calc R U P B 2
H49E H 0.8326 0.4852 -0.3455 0.108 Uiso 0.54(2) 1 calc R U P B 2
H49F H 0.8872 0.3800 -0.2630 0.108 Uiso 0.54(2) 1 calc R U P B 2
C11 C 0.6044(6) -0.0018(7) 0.3669(5) 0.098(2) Uani 1 1 d D U . . .
F14 F 0.5833(8) -0.0321(10) 0.3038(7) 0.080(3) Uani 0.5 1 d D U P C 1
F13 F 0.5965(16) -0.0786(14) 0.4413(12) 0.161(7) Uani 0.53(3) 1 d D U P C 1
F15 F 0.5234(7) 0.0868(9) 0.3173(11) 0.147(6) Uani 0.647(19) 1 d D U P C 2
F11A F 0.6553(17) 0.3442(17) 0.4321(17) 0.124(9) Uani 0.5 1 d . . P A 1
F14A F 0.6365(12) -0.0997(9) 0.3677(15) 0.155(7) Uani 0.5 1 d D U P C 2
F13A F 0.5796(11) -0.0217(17) 0.4484(8) 0.088(5) Uani 0.47(3) 1 d D U P C 2
F15A F 0.5386(19) 0.0602(16) 0.400(2) 0.136(9) Uani 0.353(19) 1 d D U P C 1
F26 F 0.5331(5) 0.5057(6) 0.1031(5) 0.110(2) Uani 1 1 d D U . . .
F24 F 0.3454(3) 0.8200(4) 0.2070(4) 0.109(3) Uani 1 1 d D . . . .
F23 F 0.3584(7) 0.7159(9) 0.3370(6) 0.071(3) Uani 0.532(18) 1 d D U P D 1
C25 C 0.4057(4) 0.7184(4) 0.2599(4) 0.081(2) Uani 1 1 d D U . . .
F22 F 0.3871(6) 0.6821(9) 0.2004(7) 0.144(5) Uani 0.791(17) 1 d D U P D 2
F23A F 0.3558(6) 0.6660(9) 0.3126(6) 0.068(5) Uani 0.468(18) 1 d D . P D 2
F22A F 0.3785(14) 0.6401(12) 0.2713(13) 0.072(7) Uani 0.209(17) 1 d D U P D 1

loop_
_atom_site_aniso_label
_atom_site_aniso_U_11
_atom_site_aniso_U_22
_atom_site_aniso_U_33
_atom_site_aniso_U_23
_atom_site_aniso_U_13
_atom_site_aniso_U_12
Ho1 0.02874(13) 0.02245(12) 0.01978(12) -0.00648(8) 0.00401(8) -0.01172(9)
Cu1 0.0248(3) 0.0316(3) 0.0164(3) -0.0066(2) 0.0038(2) -0.0148(2)
F30 0.085(3) 0.056(3) 0.051(3) -0.016(2) -0.018(2) 0.029(2)
F12 0.086(5) 0.137(7) 0.149(7) -0.055(6) 0.041(5) 0.026(4)
F18 0.106(4) 0.063(3) 0.068(3) 0.002(2) -0.019(3) -0.047(3)
F3 0.080(3) 0.068(3) 0.086(3) -0.025(3) 0.011(3) -0.055(3)
F1 0.143(5) 0.057(3) 0.087(3) -0.050(3) 0.057(3) -0.067(3)
F10 0.103(5) 0.112(5) 0.106(5) -0.029(4) -0.029(4) -0.003(4)
F2 0.086(3) 0.0339(18) 0.050(2) -0.0062(16) 0.010(2) -0.035(2)
F19 0.067(3) 0.066(3) 0.040(2) 0.004(2) -0.002(2) -0.009(2)
F21 0.172(6) 0.117(5) 0.027(2) -0.017(3) -0.003(3) -0.086(5)
F7 0.116(5) 0.108(5) 0.124(5) -0.001(4) -0.014(4) -0.086(4)
F17 0.126(5) 0.097(4) 0.070(4) 0.003(3) -0.048(3) -0.052(4)
F25 0.192(7) 0.056(3) 0.105(5) -0.034(3) -0.022(5) -0.056(4)
F11B 0.058(6) 0.025(4) 0.126(14) -0.013(7) 0.007(9) -0.002(4)
F27 0.138(5) 0.105(4) 0.090(4) -0.070(4) 0.024(4) -0.072(4)
F28 0.091(3) 0.055(2) 0.0310(19) -0.0013(17) 0.006(2) -0.025(2)
F4 0.075(3) 0.096(4) 0.090(3) -0.073(3) 0.053(3) -0.053(3)
F5 0.085(3) 0.135(5) 0.130(5) -0.106(4) 0.072(3) -0.087(4)
F29 0.079(3) 0.088(3) 0.041(2) -0.013(2) -0.035(2) -0.012(3)
F8 0.055(3) 0.141(5) 0.043(2) -0.006(3) 0.011(2) -0.049(3)
F16 0.173(7) 0.071(4) 0.072(4) -0.037(3) 0.018(4) -0.044(4)
F9 0.116(6) 0.134(6) 0.100(5) -0.029(5) 0.062(4) -0.020(5)
F6 0.125(5) 0.114(5) 0.056(3) -0.002(3) 0.036(3) -0.049(4)
O11 0.0262(16) 0.0351(18) 0.0200(15) -0.0063(14) 0.0010(13) -0.0145(14)
O13 0.049(2) 0.0259(17) 0.0252(17) -0.0118(14) 0.0219(16) -0.0201(16)
O8 0.041(2) 0.056(2) 0.0178(16) -0.0051(16) 0.0061(15) -0.0289(19)
O14 0.085(4) 0.038(2) 0.038(2) -0.022(2) -0.023(2) 0.022(2)
O12 0.0248(15) 0.0211(14) 0.0125(13) -0.0050(11) 0.0038(11) -0.0105(12)
O4 0.0320(19) 0.0338(19) 0.045(2) -0.0172(17) 0.0092(16) -0.0073(16)
O9 0.0260(17) 0.0374(19) 0.0332(19) -0.0091(16) 0.0077(14) -0.0139(15)
O15 0.0311(17) 0.0249(16) 0.0318(18) -0.0143(14) -0.0062(14) -0.0030(14)
O3 0.040(2) 0.056(2) 0.0246(18) -0.0125(17) 0.0072(16) -0.0258(19)
O7 0.0294(16) 0.0126(13) 0.0150(13) 0.0002(11) -0.0001(12) -0.0089(12)
O2 0.0405(19) 0.0230(16) 0.0292(18) -0.0113(14) 0.0133(15) -0.0130(15)
O1 0.045(2) 0.0271(17) 0.0295(18) -0.0109(14) 0.0063(15) -0.0208(16)
O6 0.037(2) 0.044(2) 0.0227(17) -0.0088(16) -0.0007(15) -0.0178(17)
O10 0.0351(19) 0.0340(19) 0.036(2) -0.0138(16) 0.0035(15) -0.0158(16)
O5 0.041(2) 0.058(3) 0.037(2) -0.0184(19) 0.0064(15) -0.029(2)
N1 0.0278(18) 0.0098(14) 0.0088(15) -0.0009(12) 0.0022(13) -0.0057(13)
N3 0.0280(18) 0.0135(15) 0.0197(17) -0.0075(13) 0.0091(14) -0.0093(14)
N5 0.031(2) 0.0254(19) 0.0211(18) -0.0127(16) -0.0010(15) -0.0062(16)
N2 0.0215(16) 0.0150(15) 0.0143(15) -0.0056(13) 0.0044(13) -0.0081(13)
N4 0.059(3) 0.032(2) 0.020(2) -0.0144(18) -0.012(2) 0.010(2)
C34 0.026(2) 0.0139(17) 0.0114(17) -0.0029(14) 0.0035(15) -0.0069(16)
C18 0.027(2) 0.0127(17) 0.0143(18) -0.0011(15) -0.0022(15) -0.0073(16)
C32 0.0223(19) 0.0137(17) 0.0122(17) -0.0034(14) 0.0013(14) -0.0063(15)
C21 0.087(5) 0.060(4) 0.021(3) -0.004(3) 0.005(3) -0.033(4)
C35 0.028(2) 0.0158(18) 0.0095(17) -0.0040(14) 0.0029(15) -0.0076(16)
C1 0.074(4) 0.036(3) 0.049(3) -0.022(3) 0.020(3) -0.039(3)
C36 0.028(2) 0.0143(18) 0.0125(18) -0.0042(15) 0.0046(15) -0.0099(16)
C17 0.034(2) 0.0143(18) 0.0120(18) -0.0017(15) 0.0058(16) -0.0054(17)
C14 0.057(4) 0.061(4) 0.042(4) -0.019(3) -0.004(3) -0.019(3)
C44 0.033(2) 0.021(2) 0.0148(19) -0.0079(16) 0.0006(17) -0.0074(18)
C41 0.098(6) 0.097(6) 0.072(5) -0.058(5) 0.056(5) -0.087(6)
C4 0.035(3) 0.032(3) 0.034(3) -0.015(2) 0.007(2) -0.016(2)
C42 0.050(3) 0.028(3) 0.071(4) -0.030(3) 0.035(3) -0.016(2)
C22 0.049(3) 0.037(3) 0.025(2) -0.010(2) 0.013(2) -0.021(2)
C40 0.0563(17) 0.0524(17) 0.0519(17) -0.0224(11) 0.0076(10) -0.0190(10)
C28 0.032(3) 0.056(3) 0.038(3) -0.027(3) -0.002(2) -0.015(2)
C27 0.039(3) 0.047(3) 0.044(3) -0.027(3) 0.011(2) -0.021(3)
C20 0.031(2) 0.0159(19) 0.0159(19) -0.0070(16) 0.0063(16) -0.0065(17)
C10 0.034(3) 0.057(4) 0.099(6) -0.037(5) 0.004(4) 0.003(3)
C15 0.148(9) 0.040(3) 0.030(3) -0.001(3) -0.031(4) -0.042(5)
C6 0.052(4) 0.114(7) 0.051(4) -0.036(5) 0.026(3) -0.051(5)
C33 0.0202(18) 0.0126(17) 0.0131(17) -0.0033(14) 0.0044(14) -0.0071(14)
C37 0.0205(18) 0.0139(17) 0.0145(18) -0.0049(14) 0.0031(14) -0.0058(15)
C16 0.033(2) 0.0145(18) 0.0155(19) -0.0045(16) 0.0064(17) -0.0051(17)
C13 0.053(4) 0.095(6) 0.054(4) -0.032(4) -0.006(3) -0.022(4)
C38 0.032(2) 0.0186(19) 0.022(2) -0.0109(16) 0.0062(17) -0.0124(17)
C19 0.034(2) 0.0115(18) 0.019(2) -0.0052(16) 0.0045(17) -0.0055(16)
C2 0.048(3) 0.027(2) 0.031(3) -0.012(2) 0.001(2) -0.021(2)
C3 0.044(3) 0.031(3) 0.038(3) -0.018(2) 0.007(2) -0.018(2)
C39 0.055(3) 0.0210(19) 0.032(2) -0.0173(16) 0.0225(17) -0.0243(17)
C29 0.023(2) 0.040(3) 0.022(2) -0.010(2) -0.0001(18) -0.004(2)
C43 0.084(5) 0.057(4) 0.035(3) -0.005(3) -0.013(3) -0.051(4)
C30 0.044(3) 0.052(4) 0.027(3) -0.011(3) -0.010(2) -0.001(3)
C31 0.0239(19) 0.0114(17) 0.0095(17) -0.0005(14) 0.0020(14) -0.0050(15)
C24 0.039(2) 0.033(3) 0.047(3) -0.008(2) 0.015(2) -0.015(2)
C26 0.098(4) 0.062(5) 0.071(5) -0.039(4) 0.000(5) -0.031(5)
C5 0.066(4) 0.061(4) 0.073(5) -0.047(4) 0.044(4) -0.044(4)
C7 0.052(4) 0.092(6) 0.045(4) -0.033(4) 0.014(3) -0.045(4)
C23 0.041(3) 0.037(3) 0.046(3) -0.006(3) 0.019(3) -0.016(2)
C9 0.039(3) 0.064(4) 0.064(4) -0.037(4) 0.006(3) -0.014(3)
C8 0.039(3) 0.088(6) 0.058(4) -0.035(4) 0.010(3) -0.021(4)
C12 0.050(4) 0.095(6) 0.047(4) -0.030(4) -0.001(2) -0.028(4)
F20 0.0700(14) 0.0739(15) 0.0674(15) -0.0212(9) 0.0170(9) -0.0318(10)
C45 0.042(2) 0.039(2) 0.029(2) -0.018(2) -0.0098(19) -0.0075(17)
C46B 0.047(4) 0.049(5) 0.035(4) -0.032(3) -0.013(4) -0.003(3)
C48A 0.122(7) 0.038(5) 0.020(5) -0.009(5) 0.027(6) -0.013(6)
C49A 0.058(5) 0.058(8) 0.033(5) -0.028(5) 0.002(4) -0.021(5)
C47 0.101(5) 0.050(3) 0.073(5) -0.025(3) -0.059(4) 0.010(3)
C48B 0.042(4) 0.134(13) 0.099(10) -0.083(8) 0.003(6) -0.032(8)
C46A 0.061(6) 0.038(2) 0.020(5) -0.016(4) -0.012(3) -0.005(3)
C50A 0.053(8) 0.036(6) 0.042(7) -0.019(5) -0.010(6) -0.014(6)
C50B 0.053(7) 0.067(7) 0.095(12) -0.036(7) -0.017(6) -0.030(6)
C49B 0.077(10) 0.064(10) 0.043(7) -0.039(7) -0.020(7) 0.017(8)
C11 0.076(5) 0.160(7) 0.097(4) -0.072(4) 0.020(4) -0.068(4)
F14 0.072(5) 0.112(7) 0.072(5) -0.039(5) 0.012(4) -0.054(5)
F13 0.188(11) 0.149(10) 0.129(9) -0.043(6) 0.031(8) -0.068(9)
F15 0.101(6) 0.172(8) 0.148(10) -0.027(6) 0.007(6) -0.073(5)
F11A 0.084(12) 0.068(12) 0.20(3) -0.068(15) -0.029(15) 0.005(8)
F14A 0.142(9) 0.197(11) 0.164(11) -0.060(8) 0.046(8) -0.121(8)
F13A 0.075(7) 0.111(10) 0.092(5) -0.038(6) 0.017(5) -0.057(7)
F15A 0.115(11) 0.146(12) 0.139(12) -0.061(9) 0.053(9) -0.048(7)
F26 0.109(2) 0.109(2) 0.115(2) -0.0440(12) 0.0159(10) -0.0513(13)
F24 0.034(2) 0.096(4) 0.097(4) 0.035(3) 0.011(2) -0.005(2)
F23 0.069(3) 0.072(3) 0.072(3) -0.0258(14) 0.0112(11) -0.0312(15)
C25 0.041(3) 0.076(5) 0.093(5) 0.002(4) 0.028(3) -0.030(4)
F22 0.078(5) 0.177(8) 0.203(9) -0.066(6) -0.008(5) -0.084(5)
F23A 0.041(5) 0.084(9) 0.057(7) 0.004(6) 0.016(4) -0.038(5)
F22A 0.049(10) 0.087(9) 0.070(12) -0.020(8) 0.007(8) -0.030(8)

loop_
_atom_type_symbol
_atom_type_description
_atom_type_scat_dispersion_real
_atom_type_scat_dispersion_imag
_atom_type_scat_source
C C 0.0030 0.0020 'International Tables Vol C Tables 4.2.6.8 and 6.1.1.4'
H H 0.0000 0.0000 'International Tables Vol C Tables 4.2.6.8 and 6.1.1.4'
Cu Cu 0.3200 1.2650 'International Tables Vol C Tables 4.2.6.8 and 6.1.1.4'
F F 0.0170 0.0100 'International Tables Vol C Tables 4.2.6.8 and 6.1.1.4'
Ho Ho -0.2175 4.6783 'International Tables Vol C Tables 4.2.6.8 and 6.1.1.4'
N N 0.0060 0.0030 'International Tables Vol C Tables 4.2.6.8 and 6.1.1.4'
O O 0.0110 0.0060 'International Tables Vol C Tables 4.2.6.8 and 6.1.1.4'

loop_
_geom_angle_atom_site_label_1
_geom_angle_atom_site_label_2
_geom_angle_atom_site_label_3
_geom_angle
_geom_angle_site_symmetry_1
_geom_angle_site_symmetry_3
O5 Ho1 O3 73.69(14) . .
O5 Ho1 O4 77.70(16) . .
O3 Ho1 O4 71.70(15) . .
O5 Ho1 O7 140.34(13) . 2_756
O3 Ho1 O7 78.90(12) . 2_756
O4 Ho1 O7 119.89(13) . 2_756
O5 Ho1 O6 72.43(14) . .
O3 Ho1 O6 135.97(14) . .
O4 Ho1 O6 74.27(14) . .
O7 Ho1 O6 143.67(12) 2_756 .
O5 Ho1 O2 113.77(14) . .
O3 Ho1 O2 152.20(14) . .
O4 Ho1 O2 135.26(13) . .
O7 Ho1 O2 79.85(12) 2_756 .
O6 Ho1 O2 69.40(13) . .
O5 Ho1 O1 71.89(15) . .
O3 Ho1 O1 86.53(14) . .
O4 Ho1 O1 146.59(14) . .
O7 Ho1 O1 78.43(11) 2_756 .
O6 Ho1 O1 108.40(13) . .
O2 Ho1 O1 71.76(12) . .
O5 Ho1 O7 148.99(13) . .
O3 Ho1 O7 113.44(13) . .
O4 Ho1 O7 76.49(13) . .
O7 Ho1 O7 69.04(11) 2_756 .
O6 Ho1 O7 84.20(12) . .
O2 Ho1 O7 74.74(12) . .
O1 Ho1 O7 136.55(12) . .
O5 Ho1 Ho1 170.88(10) . 2_756
O3 Ho1 Ho1 97.20(10) . 2_756
O4 Ho1 Ho1 99.20(10) . 2_756
O7 Ho1 Ho1 34.60(7) 2_756 2_756
O6 Ho1 Ho1 115.24(10) . 2_756
O2 Ho1 Ho1 74.53(9) . 2_756
O1 Ho1 Ho1 108.66(9) . 2_756
O7 Ho1 Ho1 34.44(7) . 2_756
O8 Cu1 O11 177.26(16) . .
O8 Cu1 O12 84.70(14) . .
O11 Cu1 O12 92.84(13) . .
O8 Cu1 O9 92.21(16) . .
O11 Cu1 O9 89.85(15) . .
O12 Cu1 O9 164.75(15) . .
O8 Cu1 O10 93.94(17) . .
O11 Cu1 O10 87.95(15) . .
O12 Cu1 O10 107.84(14) . .
O9 Cu1 O10 87.25(16) . .
C29 O11 Cu1 124.7(4) . .
C22 O8 Cu1 124.7(4) . .
N2 O12 Cu1 119.5(2) . .
C9 O4 Ho1 135.2(5) . .
C24 O9 Cu1 123.2(4) . .
C7 O3 Ho1 132.9(4) . .
C18 O7 Ho1 125.0(3) . 2_756
C18 O7 Ho1 123.1(3) . .
Ho1 O7 Ho1 110.96(11) 2_756 .
C4 O2 Ho1 135.6(3) . .
C2 O1 Ho1 133.4(3) . .
C14 O6 Ho1 134.3(5) . .
C27 O10 Cu1 117.8(4) . .
C12 O5 Ho1 135.0(5) . .
C20 N1 C16 120.4(4) . .
C20 N1 C31 119.7(3) . .
C16 N1 C31 119.8(3) . .
O13 N3 C37 126.0(4) . .
O13 N3 C39 121.0(4) . .
C37 N3 C39 113.0(3) . .
O15 N5 C44 127.3(4) . .
O15 N5 C45 122.0(4) . .
C44 N5 C45 110.8(4) . .
O12 N2 C37 124.8(3) . .
O12 N2 C38 120.8(3) . .
C37 N2 C38 114.4(3) . .
O14 N4 C44 126.2(4) . .
O14 N4 C46A 121.4(6) . .
C44 N4 C46A 110.6(6) . .
O14 N4 C46B 121.0(6) . .
C44 N4 C46B 109.3(6) . .
C33 C34 C35 119.4(4) . .
C33 C34 H34 120.3 . .
C35 C34 H34 120.3 . .
O7 C18 C19 121.9(4) . .
O7 C18 C17 120.3(4) . .
C19 C18 C17 117.8(4) . .
C31 C32 C33 118.6(4) . .
C31 C32 H32 120.7 . .
C33 C32 H32 120.7 . .
F19 C21 F21 110.9(7) . .
F19 C21 F20 105.8(6) . .
F21 C21 F20 106.2(6) . .
F19 C21 C22 111.7(5) . .
F21 C21 C22 111.2(6) . .
F20 C21 C22 110.7(5) . .
C34 C35 C36 120.5(4) . .
C34 C35 C44 119.9(4) . .
C36 C35 C44 119.4(4) . .
F3 C1 F2 107.5(5) . .
F3 C1 F1 107.4(6) . .
F2 C1 F1 107.8(6) . .
F3 C1 C2 112.4(6) . .
F2 C1 C2 110.1(5) . .
F1 C1 C2 111.5(5) . .
C31 C36 C35 118.3(4) . .
C31 C36 H36 120.9 . .
C35 C36 H36 120.9 . .
C16 C17 C18 119.9(4) . .
C16 C17 H17 120.0 . .
C18 C17 H17 120.0 . .
O6 C14 C13 128.2(7) . .
O6 C14 C15 115.0(7) . .
C13 C14 C15 116.6(7) . .
N4 C44 N5 109.6(4) . .
N4 C44 C35 124.7(4) . .
N5 C44 C35 125.7(4) . .
C39 C41 H41A 109.5 . .
C39 C41 H41B 109.5 . .
H41A C41 H41B 109.5 . .
C39 C41 H41C 109.5 . .
H41A C41 H41C 109.5 . .
H41B C41 H41C 109.5 . .
O2 C4 C3 126.9(5) . .
O2 C4 C5 113.9(5) . .
C3 C4 C5 119.1(5) . .
C38 C42 H42A 109.5 . .
C38 C42 H42B 109.5 . .
H42A C42 H42B 109.5 . .
C38 C42 H42C 109.5 . .
H42A C42 H42C 109.5 . .
H42B C42 H42C 109.5 . .
O8 C22 C23 129.1(5) . .
O8 C22 C21 110.4(5) . .
C23 C22 C21 120.6(5) . .
C39 C40 H40A 109.5 . .
C39 C40 H40B 109.5 . .
H40A C40 H40B 109.5 . .
C39 C40 H40C 109.5 . .
H40A C40 H40C 109.5 . .
H40B C40 H40C 109.5 . .
C29 C28 C27 122.9(5) . .
C29 C28 H28 118.5 . .
C27 C28 H28 118.5 . .
O10 C27 C28 129.0(5) . .
O10 C27 C26 114.3(5) . .
C28 C27 C26 116.7(5) . .
N1 C20 C19 120.7(4) . .
N1 C20 H20 119.7 . .
C19 C20 H20 119.7 . .
F11A C10 F10 130.3(15) . .
F11A C10 F12 91.8(15) . .
F10 C10 F12 104.7(8) . .
F10 C10 F11B 97.8(12) . .
F12 C10 F11B 114.0(11) . .
F11A C10 C9 103.0(13) . .
F10 C10 C9 112.1(8) . .
F12 C10 C9 113.2(8) . .
F11B C10 C9 113.6(9) . .
F18 C15 F17 107.4(6) . .
F18 C15 F16 105.4(10) . .
F17 C15 F16 108.9(7) . .
F18 C15 C14 115.0(6) . .
F17 C15 C14 111.4(9) . .
F16 C15 C14 108.5(6) . .
F7 C6 F8 113.6(9) . .
F7 C6 F9 96.0(8) . .
F8 C6 F9 105.5(7) . .
F7 C6 C7 115.5(7) . .
F8 C6 C7 112.2(6) . .
F9 C6 C7 112.5(8) . .
C34 C33 C32 120.6(4) . .
C34 C33 C37 119.9(4) . .
C32 C33 C37 119.4(4) . .
N2 C37 N3 109.0(3) . .
N2 C37 C33 125.0(4) . .
N3 C37 C33 125.9(4) . .
C17 C16 N1 120.7(4) . .
C17 C16 H16 119.7 . .
N1 C16 H16 119.7 . .
C14 C13 C12 120.4(7) . .
C14 C13 H13 119.8 . .
C12 C13 H13 119.8 . .
N2 C38 C43 107.0(4) . .
N2 C38 C42 108.4(4) . .
C43 C38 C42 109.6(5) . .
N2 C38 C39 101.4(3) . .
C43 C38 C39 114.6(5) . .
C42 C38 C39 115.0(4) . .
C20 C19 C18 120.5(4) . .
C20 C19 H19 119.7 . .
C18 C19 H19 119.7 . .
O1 C2 C3 129.2(5) . .
O1 C2 C1 113.1(5) . .
C3 C2 C1 117.6(5) . .
C2 C3 C4 120.9(5) . .
C2 C3 H3 119.5 . .
C4 C3 H3 119.5 . .
N3 C39 C40 106.5(5) . .
N3 C39 C41 106.4(5) . .
C40 C39 C41 112.1(6) . .
N3 C39 C38 101.9(3) . .
C40 C39 C38 114.5(5) . .
C41 C39 C38 114.2(5) . .
O11 C29 C28 129.1(5) . .
O11 C29 C30 111.2(5) . .
C28 C29 C30 119.6(5) . .
C38 C43 H43A 109.5 . .
C38 C43 H43B 109.5 . .
H43A C43 H43B 109.5 . .
C38 C43 H43C 109.5 . .
H43A C43 H43C 109.5 . .
H43B C43 H43C 109.5 . .
F28 C30 F30 106.7(7) . .
F28 C30 F29 107.3(6) . .
F30 C30 F29 107.6(5) . .
F28 C30 C29 111.4(5) . .
F30 C30 C29 110.6(5) . .
F29 C30 C29 112.9(6) . .
C32 C31 C36 122.4(4) . .
C32 C31 N1 118.8(3) . .
C36 C31 N1 118.7(4) . .
O9 C24 C25 115.3(6) . .
O9 C24 C23 128.7(6) . .
C25 C24 C23 116.0(5) . .
F26 C26 F27 104.4(6) . .
F26 C26 F25 103.0(6) . .
F27 C26 F25 99.7(5) . .
F26 C26 C27 114.3(5) . .
F27 C26 C27 116.8(5) . .
F25 C26 C27 116.6(5) . .
F5 C5 F4 113.3(6) . .
F5 C5 F6 101.5(7) . .
F4 C5 F6 99.3(7) . .
F5 C5 C4 115.4(6) . .
F4 C5 C4 117.1(6) . .
F6 C5 C4 107.3(6) . .
O3 C7 C8 129.2(7) . .
O3 C7 C6 114.9(7) . .
C8 C7 C6 115.9(7) . .
C22 C23 C24 120.8(5) . .
C22 C23 H23 119.6 . .
C24 C23 H23 119.6 . .
O4 C9 C8 126.6(7) . .
O4 C9 C10 114.2(7) . .
C8 C9 C10 119.1(7) . .
C7 C8 C9 120.4(7) . .
C7 C8 H8 119.8 . .
C9 C8 H8 119.8 . .
O5 C12 C13 127.8(7) . .
O5 C12 C11 113.6(7) . .
C13 C12 C11 118.7(7) . .
C49B C45 N5 113.3(7) . .
C46B C45 N5 104.4(5) . .
C46B C45 C50A 118.4(9) . .
N5 C45 C50A 113.8(6) . .
C49B C45 C50B 112.3(12) . .
N5 C45 C50B 100.1(7) . .
C49B C45 C46A 116.6(10) . .
N5 C45 C46A 100.9(5) . .
C50B C45 C46A 111.9(10) . .
C46B C45 C49A 113.5(10) . .
N5 C45 C49A 101.0(6) . .
C50A C45 C49A 104.7(9) . .
C47 C46B C45 127.4(12) . .
C47 C46B C48B 100.2(12) . .
C45 C46B C48B 112.7(13) . .
C47 C46B N4 107.0(10) . .
C45 C46B N4 98.5(7) . .
C48B C46B N4 110.6(11) . .
C46A C48A H48A 109.5 . .
C46A C48A H48B 109.5 . .
H48A C48A H48B 109.5 . .
C46A C48A H48C 109.5 . .
H48A C48A H48C 109.5 . .
H48B C48A H48C 109.5 . .
C45 C49A H49A 109.5 . .
C45 C49A H49B 109.5 . .
H49A C49A H49B 109.5 . .
C45 C49A H49C 109.5 . .
H49A C49A H49C 109.5 . .
H49B C49A H49C 109.5 . .
C46B C47 H47A 109.5 . .
C46B C47 H47B 109.5 . .
H47A C47 H47B 109.5 . .
C46B C47 H47C 109.5 . .
H47A C47 H47C 109.5 . .
H47B C47 H47C 109.5 . .
C46A C47 H47D 109.5 . .
C46A C47 H47E 109.5 . .
H47D C47 H47E 109.5 . .
C46A C47 H47F 109.5 . .
H47D C47 H47F 109.5 . .
H47E C47 H47F 109.5 . .
C46B C48B H48D 109.5 . .
C46B C48B H48E 109.5 . .
H48D C48B H48E 109.5 . .
C46B C48B H48F 109.5 . .
H48D C48B H48F 109.5 . .
H48E C48B H48F 109.5 . .
C47 C46A N4 110.8(11) . .
C47 C46A C48A 99.7(12) . .
N4 C46A C48A 113.4(12) . .
C47 C46A C45 120.9(12) . .
N4 C46A C45 99.3(8) . .
C48A C46A C45 113.4(12) . .
C45 C50A H50A 109.5 . .
C45 C50A H50B 109.5 . .
H50A C50A H50B 109.5 . .
C45 C50A H50C 109.5 . .
H50A C50A H50C 109.5 . .
H50B C50A H50C 109.5 . .
C45 C50B H50D 109.5 . .
C45 C50B H50E 109.5 . .
H50D C50B H50E 109.5 . .
C45 C50B H50F 109.5 . .
H50D C50B H50F 109.5 . .
H50E C50B H50F 109.5 . .
C45 C49B H49D 109.5 . .
C45 C49B H49E 109.5 . .
H49D C49B H49E 109.5 . .
C45 C49B H49F 109.5 . .
H49D C49B H49F 109.5 . .
H49E C49B H49F 109.5 . .
F15A C11 F14 124.9(16) . .
F13A C11 F15 101.0(12) . .
F15A C11 F13 82.8(10) . .
F14 C11 F13 97.2(14) . .
F13A C11 F14A 98.6(13) . .
F15 C11 F14A 128.5(12) . .
F13A C11 C12 117.8(8) . .
F15A C11 C12 112.6(13) . .
F14 C11 C12 111.0(7) . .
F15 C11 C12 108.4(8) . .
F13 C11 C12 126.5(12) . .
F14A C11 C12 103.3(10) . .
F24 C25 F23A 112.3(6) . .
F24 C25 F22A 120.6(11) . .
F24 C25 F22 93.1(8) . .
F23A C25 F22 82.9(5) . .
F24 C25 C24 116.4(5) . .
F23A C25 C24 128.1(6) . .
F22A C25 C24 118.9(9) . .
F22 C25 C24 110.9(6) . .
F24 C25 F23 95.5(6) . .
F22A C25 F23 80.1(6) . .
C24 C25 F23 114.8(7) . .

loop_
_geom_bond_atom_site_label_1
_geom_bond_atom_site_label_2
_geom_bond_distance
_geom_bond_site_symmetry_2
Ho1 O5 2.340(4) .
Ho1 O3 2.342(4) .
Ho1 O4 2.351(4) .
Ho1 O7 2.360(3) 2_756
Ho1 O6 2.362(4) .
Ho1 O2 2.362(3) .
Ho1 O1 2.369(3) .
Ho1 O7 2.369(3) .
Ho1 Ho1 3.8967(5) 2_756
Cu1 O8 1.916(4) .
Cu1 O11 1.916(3) .
Cu1 O12 1.931(3) .
Cu1 O9 1.951(4) .
Cu1 O10 2.224(4) .
F30 C30 1.325(8) .
F12 C10 1.305(10) .
F18 C15 1.295(10) .
F3 C1 1.296(9) .
F1 C1 1.336(8) .
F10 C10 1.264(12) .
F2 C1 1.307(8) .
F19 C21 1.288(9) .
F21 C21 1.291(9) .
F7 C6 1.242(10) .
F17 C15 1.318(11) .
F25 C26 1.3790(10) .
F11B C10 1.373(9) .
F27 C26 1.3790(10) .
F28 C30 1.320(9) .
F4 C5 1.287(8) .
F5 C5 1.271(8) .
F29 C30 1.330(8) .
F8 C6 1.280(10) .
F16 C15 1.333(11) .
F9 C6 1.355(11) .
F6 C5 1.430(11) .
O11 C29 1.262(6) .
O13 N3 1.263(5) .
O8 C22 1.255(7) .
O14 N4 1.275(6) .
O12 N2 1.307(5) .
O4 C9 1.244(8) .
O9 C24 1.254(7) .
O15 N5 1.263(5) .
O3 C7 1.263(9) .
O7 C18 1.310(5) .
O7 Ho1 2.360(3) 2_756
O2 C4 1.224(6) .
O1 C2 1.254(7) .
O6 C14 1.216(8) .
O10 C27 1.226(7) .
O5 C12 1.202(8) .
N1 C20 1.353(5) .
N1 C16 1.365(5) .
N1 C31 1.441(5) .
N3 C37 1.342(5) .
N3 C39 1.500(5) .
N5 C44 1.344(6) .
N5 C45 1.494(6) .
N2 C37 1.332(5) .
N2 C38 1.484(5) .
N4 C44 1.325(6) .
N4 C46A 1.497(12) .
N4 C46B 1.585(12) .
C34 C33 1.388(5) .
C34 C35 1.388(6) .
C34 H34 0.9300 .
C18 C19 1.396(6) .
C18 C17 1.409(6) .
C32 C31 1.373(6) .
C32 C33 1.398(5) .
C32 H32 0.9300 .
C21 F20 1.3791(10) .
C21 C22 1.537(8) .
C35 C36 1.405(5) .
C35 C44 1.459(6) .
C1 C2 1.545(7) .
C36 C31 1.379(5) .
C36 H36 0.9300 .
C17 C16 1.365(6) .
C17 H17 0.9300 .
C14 C13 1.382(12) .
C14 C15 1.551(11) .
C41 C39 1.518(9) .
C41 H41A 0.9600 .
C41 H41B 0.9600 .
C41 H41C 0.9600 .
C4 C3 1.399(7) .
C4 C5 1.521(8) .
C42 C38 1.525(7) .
C42 H42A 0.9600 .
C42 H42B 0.9600 .
C42 H42C 0.9600 .
C22 C23 1.355(9) .
C40 C39 1.507(9) .
C40 H40A 0.9600 .
C40 H40B 0.9600 .
C40 H40C 0.9600 .
C28 C29 1.363(9) .
C28 C27 1.397(9) .
C28 H28 0.9300 .
C27 C26 1.448(8) .
C20 C19 1.366(6) .
C20 H20 0.9300 .
C10 F11A 1.22(2) .
C10 C9 1.532(11) .
C6 C7 1.525(10) .
C33 C37 1.460(5) .
C16 H16 0.9300 .
C13 C12 1.418(12) .
C13 H13 0.9300 .
C38 C43 1.504(7) .
C38 C39 1.570(6) .
C19 H19 0.9300 .
C2 C3 1.366(8) .
C3 H3 0.9300 .
C29 C30 1.520(8) .
C43 H43A 0.9600 .
C43 H43B 0.9600 .
C43 H43C 0.9600 .
C24 C25 1.397(8) .
C24 C23 1.384(9) .
C26 F26 1.3786(10) .
C7 C8 1.376(12) .
C23 H23 0.9300 .
C9 C8 1.382(12) .
C8 H8 0.9300 .
C12 C11 1.510(8) .
C45 C49B 1.451(14) .
C45 C46B 1.479(13) .
C45 C50A 1.509(13) .
C45 C50B 1.539(16) .
C45 C46A 1.549(14) .
C45 C49A 1.588(17) .
C46B C47 1.409(15) .
C46B C48B 1.56(3) .
C48A C46A 1.51(3) .
C48A H48A 0.9600 .
C48A H48B 0.9600 .
C48A H48C 0.9600 .
C49A H49A 0.9600 .
C49A H49B 0.9600 .
C49A H49C 0.9600 .
C47 C46A 1.428(15) .
C47 H47A 0.9600 .
C47 H47B 0.9600 .
C47 H47C 0.9600 .
C47 H47D 0.9600 .
C47 H47E 0.9600 .
C47 H47F 0.9600 .
C48B H48D 0.9600 .
C48B H48E 0.9600 .
C48B H48F 0.9600 .
C50A H50A 0.9600 .
C50A H50B 0.9600 .
C50A H50C 0.9600 .
C50B H50D 0.9600 .
C50B H50E 0.9600 .
C50B H50F 0.9600 .
C49B H49D 0.9600 .
C49B H49E 0.9600 .
C49B H49F 0.9600 .
C11 F13A 1.325(9) .
C11 F15A 1.33(2) .
C11 F14 1.3787(10) .
C11 F15 1.3798(10) .
C11 F13 1.3800(10) .
C11 F14A 1.3801(10) .
F24 C25 1.3780(10) .
F23 C25 1.423(8) .
C25 F23A 1.3784(10) .
C25 F22A 1.3796(10) .
C25 F22 1.3798(10) .

loop_
_geom_torsion_atom_site_label_1
_geom_torsion_atom_site_label_2
_geom_torsion_atom_site_label_3
_geom_torsion_atom_site_label_4
_geom_torsion
_geom_torsion_site_symmetry_1
Cu1 O12 N2 C37 -81.8(4) .
Cu1 O12 N2 C38 98.1(4) .
Ho1 O7 C18 C19 83.0(5) 2_756
Ho1 O7 C18 C19 -85.0(5) .
Ho1 O7 C18 C17 -97.8(5) 2_756
Ho1 O7 C18 C17 94.2(4) .
C33 C34 C35 C36 -0.1(7) .
C33 C34 C35 C44 174.6(4) .
C34 C35 C36 C31 1.2(6) .
C44 C35 C36 C31 -173.5(4) .
O7 C18 C17 C16 -179.4(4) .
C19 C18 C17 C16 -0.1(7) .
Ho1 O6 C14 C13 -5.9(13) .
Ho1 O6 C14 C15 179.6(4) .
O14 N4 C44 N5 176.5(7) .
C46A N4 C44 N5 -18.9(10) .
C46B N4 C44 N5 17.8(9) .
O14 N4 C44 C35 -2.2(11) .
C46A N4 C44 C35 162.4(9) .
C46B N4 C44 C35 -160.9(8) .
O15 N5 C44 N4 178.6(5) .
C45 N5 C44 N4 -0.9(6) .
O15 N5 C44 C35 -2.8(8) .
C45 N5 C44 C35 177.8(5) .
C34 C35 C44 N4 -31.8(8) .
C36 C35 C44 N4 142.9(6) .
C34 C35 C44 N5 149.7(5) .
C36 C35 C44 N5 -35.5(7) .
Ho1 O2 C4 C3 -16.2(9) .
Ho1 O2 C4 C5 161.0(5) .
Cu1 O8 C22 C23 -5.3(10) .
Cu1 O8 C22 C21 175.0(4) .
F19 C21 C22 O8 -59.7(7) .
F21 C21 C22 O8 64.8(8) .
F20 C21 C22 O8 -177.4(6) .
F19 C21 C22 C23 120.6(6) .
F21 C21 C22 C23 -114.9(7) .
F20 C21 C22 C23 2.9(9) .
Cu1 O10 C27 C28 15.4(8) .
Cu1 O10 C27 C26 -166.1(4) .
C29 C28 C27 O10 4.1(10) .
C29 C28 C27 C26 -174.4(5) .
C16 N1 C20 C19 0.5(7) .
C31 N1 C20 C19 -177.4(4) .
O6 C14 C15 F18 -35.3(11) .
C13 C14 C15 F18 149.5(9) .
O6 C14 C15 F17 -157.7(7) .
C13 C14 C15 F17 27.0(10) .
O6 C14 C15 F16 82.4(9) .
C13 C14 C15 F16 -92.9(10) .
C35 C34 C33 C32 -0.4(6) .
C35 C34 C33 C37 -177.2(4) .
C31 C32 C33 C34 -0.2(6) .
C31 C32 C33 C37 176.7(4) .
O12 N2 C37 N3 177.1(4) .
C38 N2 C37 N3 -2.9(5) .
O12 N2 C37 C33 -0.9(6) .
C38 N2 C37 C33 179.1(4) .
O13 N3 C37 N2 179.6(4) .
C39 N3 C37 N2 -1.0(5) .
O13 N3 C37 C33 -2.5(7) .
C39 N3 C37 C33 177.0(4) .
C34 C33 C37 N2 142.8(4) .
C32 C33 C37 N2 -34.0(6) .
C34 C33 C37 N3 -34.8(6) .
C32 C33 C37 N3 148.3(4) .
C18 C17 C16 N1 -0.3(7) .
C20 N1 C16 C17 0.1(7) .
C31 N1 C16 C17 178.1(4) .
O6 C14 C13 C12 -4.9(15) .
C15 C14 C13 C12 169.6(8) .
O12 N2 C38 C43 64.8(6) .
C37 N2 C38 C43 -115.2(5) .
O12 N2 C38 C42 -53.3(5) .
C37 N2 C38 C42 126.6(5) .
O12 N2 C38 C39 -174.8(4) .
C37 N2 C38 C39 5.1(5) .
N1 C20 C19 C18 -1.0(7) .
O7 C18 C19 C20 -180.0(4) .
C17 C18 C19 C20 0.8(7) .
Ho1 O1 C2 C3 8.8(9) .
Ho1 O1 C2 C1 -169.5(4) .
F3 C1 C2 O1 52.6(7) .
F2 C1 C2 O1 -67.2(7) .
F1 C1 C2 O1 173.3(6) .
F3 C1 C2 C3 -126.0(6) .
F2 C1 C2 C3 114.3(6) .
F1 C1 C2 C3 -5.3(9) .
O1 C2 C3 C4 0.4(9) .
C1 C2 C3 C4 178.7(5) .
O2 C4 C3 C2 3.0(9) .
C5 C4 C3 C2 -174.0(6) .
O13 N3 C39 C40 63.2(6) .
C37 N3 C39 C40 -116.3(5) .
O13 N3 C39 C41 -56.6(7) .
C37 N3 C39 C41 124.0(5) .
O13 N3 C39 C38 -176.5(4) .
C37 N3 C39 C38 4.0(5) .
N2 C38 C39 N3 -5.0(5) .
C43 C38 C39 N3 109.9(5) .
C42 C38 C39 N3 -121.7(5) .
N2 C38 C39 C40 109.5(5) .
C43 C38 C39 C40 -135.6(6) .
C42 C38 C39 C40 -7.2(6) .
N2 C38 C39 C41 -119.3(5) .
C43 C38 C39 C41 -4.4(7) .
C42 C38 C39 C41 124.0(6) .
Cu1 O11 C29 C28 -20.8(8) .
Cu1 O11 C29 C30 160.9(4) .
C27 C28 C29 O11 -3.6(10) .
C27 C28 C29 C30 174.5(6) .
O11 C29 C30 F28 63.7(7) .
C28 C29 C30 F28 -114.8(6) .
O11 C29 C30 F30 -54.9(7) .
C28 C29 C30 F30 126.7(7) .
O11 C29 C30 F29 -175.5(5) .
C28 C29 C30 F29 6.0(8) .
C33 C32 C31 C36 1.3(6) .
C33 C32 C31 N1 -175.0(4) .
C35 C36 C31 C32 -1.8(7) .
C35 C36 C31 N1 174.5(4) .
C20 N1 C31 C32 -136.3(4) .
C16 N1 C31 C32 45.8(6) .
C20 N1 C31 C36 47.3(6) .
C16 N1 C31 C36 -130.7(4) .
Cu1 O9 C24 C25 -170.2(4) .
Cu1 O9 C24 C23 9.7(10) .
O10 C27 C26 F26 108.4(6) .
C28 C27 C26 F26 -72.9(7) .
O10 C27 C26 F27 -129.4(6) .
C28 C27 C26 F27 49.3(8) .
O10 C27 C26 F25 -11.8(8) .
C28 C27 C26 F25 167.0(6) .
O2 C4 C5 F5 44.3(9) .
C3 C4 C5 F5 -138.3(7) .
O2 C4 C5 F4 -178.4(6) .
C3 C4 C5 F4 -1.0(10) .
O2 C4 C5 F6 -67.9(7) .
C3 C4 C5 F6 109.5(7) .
Ho1 O3 C7 C8 -12.9(11) .
Ho1 O3 C7 C6 166.1(5) .
F7 C6 C7 O3 -86.7(9) .
F8 C6 C7 O3 45.6(10) .
F9 C6 C7 O3 164.5(7) .
F7 C6 C7 C8 92.4(10) .
F8 C6 C7 C8 -135.3(8) .
F9 C6 C7 C8 -16.4(11) .
O8 C22 C23 C24 -1.5(11) .
C21 C22 C23 C24 178.1(6) .
O9 C24 C23 C22 -1.1(11) .
C25 C24 C23 C22 178.7(6) .
Ho1 O4 C9 C8 15.3(11) .
Ho1 O4 C9 C10 -162.9(5) .
F11A C10 C9 O4 -79.0(16) .
F10 C10 C9 O4 65.1(10) .
F12 C10 C9 O4 -176.7(8) .
F11B C10 C9 O4 -44.6(14) .
F11A C10 C9 C8 102.6(15) .
F10 C10 C9 C8 -113.3(9) .
F12 C10 C9 C8 4.9(12) .
F11B C10 C9 C8 137.0(12) .
O3 C7 C8 C9 -4.4(13) .
C6 C7 C8 C9 176.7(7) .
O4 C9 C8 C7 3.4(13) .
C10 C9 C8 C7 -178.5(7) .
Ho1 O5 C12 C13 11.1(14) .
Ho1 O5 C12 C11 -167.4(5) .
C14 C13 C12 O5 2.3(15) .
C14 C13 C12 C11 -179.2(8) .
O15 N5 C45 C49B -35.3(12) .
C44 N5 C45 C49B 144.2(10) .
O15 N5 C45 C46B 163.3(9) .
C44 N5 C45 C46B -17.1(10) .
O15 N5 C45 C50A 32.9(10) .
C44 N5 C45 C50A -147.6(8) .
O15 N5 C45 C50B 84.4(8) .
C44 N5 C45 C50B -96.1(8) .
O15 N5 C45 C46A -160.8(8) .
C44 N5 C45 C46A 18.7(9) .
O15 N5 C45 C49A -78.7(8) .
C44 N5 C45 C49A 100.8(7) .
N5 C45 C46B C47 143.3(12) .
C50A C45 C46B C47 -89.1(17) .
C49A C45 C46B C47 34.3(16) .
N5 C45 C46B C48B -92.5(10) .
C50A C45 C46B C48B 35.2(13) .
C49A C45 C46B C48B 158.5(10) .
N5 C45 C46B N4 24.2(11) .
C50A C45 C46B N4 151.9(9) .
C49A C45 C46B N4 -84.8(10) .
O14 N4 C46B C47 39.7(15) .
C44 N4 C46B C47 -160.4(10) .
O14 N4 C46B C45 173.2(7) .
C44 N4 C46B C45 -26.9(12) .
O14 N4 C46B C48B -68.6(14) .
C44 N4 C46B C48B 91.4(12) .
O14 N4 C46A C47 -37.2(17) .
C44 N4 C46A C47 157.4(10) .
O14 N4 C46A C48A 74.0(14) .
C44 N4 C46A C48A -91.5(11) .
O14 N4 C46A C45 -165.4(8) .
C44 N4 C46A C45 29.2(12) .
C49B C45 C46A C47 89.1(16) .
N5 C45 C46A C47 -147.7(12) .
C50B C45 C46A C47 -42.1(15) .
C49B C45 C46A N4 -149.7(10) .
N5 C45 C46A N4 -26.6(11) .
C50B C45 C46A N4 79.1(12) .
C49B C45 C46A C48A -29.1(14) .
N5 C45 C46A C48A 94.1(10) .
C50B C45 C46A C48A -160.2(12) .
O5 C12 C11 F13A 31.0(15) .
C13 C12 C11 F13A -147.6(13) .
O5 C12 C11 F15A 86.0(16) .
C13 C12 C11 F15A -92.6(16) .
O5 C12 C11 F14 -128.7(9) .
C13 C12 C11 F14 52.7(12) .
O5 C12 C11 F15 144.7(11) .
C13 C12 C11 F15 -33.9(13) .
O5 C12 C11 F13 -11.9(19) .
C13 C12 C11 F13 169.4(16) .
O5 C12 C11 F14A -76.4(12) .
C13 C12 C11 F14A 105.0(13) .
O9 C24 C25 F24 -40.2(9) .
C23 C24 C25 F24 140.0(7) .
O9 C24 C25 F23A 162.0(8) .
C23 C24 C25 F23A -17.9(11) .
O9 C24 C25 F22A 117.3(10) .
C23 C24 C25 F22A -62.6(12) .
O9 C24 C25 F22 64.5(8) .
C23 C24 C25 F22 -115.4(8) .
O9 C24 C25 F23 -150.5(7) .
C23 C24 C25 F23 29.6(9) .
